data_1514341
loop_
_publ_author_name
'K\"ostereli, Ziya'
'Scopelliti, Rosario'
'Severin, Kay'

_publ_section_title
;
 Pattern-based sensing of aminoglycosides with fluorescent amphiphiles
;
_journal_issue 6
_journal_name_full 'Chemical Science'
_journal_page_first 2456
_journal_paper_doi 10.1039/c4sc00737a
_journal_volume 5
_journal_year 2014
_chemical_formula_moiety 'C26 H38 O7 S2, C H4 O, 2(H4 N)'
_chemical_formula_sum 'C27 H50 N2 O8 S2'
_chemical_formula_weight 594.81
_space_group_IT_number 2
_symmetry_cell_setting triclinic
_symmetry_space_group_name_Hall '-P 1'
_symmetry_space_group_name_H-M 'P -1'
_atom_sites_solution_hydrogens geom
_atom_sites_solution_primary direct
_atom_sites_solution_secondary difmap
_audit_creation_method SHELXL-97
_audit_update_record
;
2014-02-04 # Formatted by publCIF

;
_cell_angle_alpha 83.956(3)
_cell_angle_beta 84.790(3)
_cell_angle_gamma 89.716(3)
_cell_formula_units_Z 2
_cell_length_a 6.53547(18)
_cell_length_b 9.4651(4)
_cell_length_c 26.1930(10)
_cell_measurement_reflns_used 6070
_cell_measurement_temperature 293(2)
_cell_measurement_theta_max 73.0560
_cell_measurement_theta_min 4.6830
_cell_volume 1604.59(10)
_computing_cell_refinement
; 
CrysAlisPro, Agilent Technologies, 
Version 1.171.37.31 (release 14-01-2014 CrysAlis171 .NET) 
(compiled Jan 14 2014,18:38:05) 
;
_computing_data_collection
; 
CrysAlisPro, Agilent Technologies, 
Version 1.171.37.31 (release 14-01-2014 CrysAlis171 .NET) 
(compiled Jan 14 2014,18:38:05) 
;
_computing_data_reduction
; 
CrysAlisPro, Agilent Technologies, 
Version 1.171.37.31 (release 14-01-2014 CrysAlis171 .NET) 
(compiled Jan 14 2014,18:38:05) 
;
_computing_molecular_graphics 'Bruker SHELXTL'
_computing_publication_material 'Bruker SHELXTL'
_computing_structure_refinement 'SHELXL-97 (Sheldrick, 1997)'
_computing_structure_solution 'SHELXS-97 (Sheldrick, 1990)'
_diffrn_ambient_temperature 293(2)
_diffrn_detector_area_resol_mean 10.2665
_diffrn_measured_fraction_theta_full 0.996
_diffrn_measured_fraction_theta_max 0.966
_diffrn_measurement_device_type 'SuperNova, Dual, Cu at zero, Atlas'
_diffrn_measurement_method '\w scans'
_diffrn_radiation_monochromator graphite
_diffrn_radiation_source 'fine-focus sealed tube'
_diffrn_radiation_type CuK\a
_diffrn_radiation_wavelength 1.54178
_diffrn_reflns_av_R_equivalents 0.0164
_diffrn_reflns_av_sigmaI/netI 0.0223
_diffrn_reflns_limit_h_max 7
_diffrn_reflns_limit_h_min -4
_diffrn_reflns_limit_k_max 11
_diffrn_reflns_limit_k_min -11
_diffrn_reflns_limit_l_max 32
_diffrn_reflns_limit_l_min -30
_diffrn_reflns_number 10534
_diffrn_reflns_theta_full 67.00
_diffrn_reflns_theta_max 73.28
_diffrn_reflns_theta_min 3.41
_exptl_absorpt_coefficient_mu 1.892
_exptl_absorpt_correction_T_max 0.909
_exptl_absorpt_correction_T_min 0.568
_exptl_absorpt_correction_type analytical
_exptl_absorpt_process_details
; 
CrysAlisPro, Agilent Technologies, 
Version 1.171.37.31 (release 14-01-2014 CrysAlis171 .NET) 
(compiled Jan 14 2014,18:38:05) 
Analytical numeric absorption correction using a multifaceted crystal 
model based on expressions derived by R.C. Clark & J.S. Reid. 
(Clark, R. C. & Reid, J. S. (1995). Acta Cryst. A51, 887-897) 
Empirical absorption correction using spherical harmonics, 
 implemented in SCALE3 ABSPACK scaling algorithm. 
;
_exptl_crystal_colour colourless
_exptl_crystal_density_diffrn 1.231
_exptl_crystal_density_method 'not measured'
_exptl_crystal_description needle
_exptl_crystal_F_000 644
_exptl_crystal_size_max 0.49
_exptl_crystal_size_mid 0.10
_exptl_crystal_size_min 0.06
_refine_diff_density_max 0.408
_refine_diff_density_min -0.349
_refine_diff_density_rms 0.040
_refine_ls_extinction_coef 0.0012(2)
_refine_ls_extinction_expression Fc^*^=kFc[1+0.001xFc^2^\l^3^/sin(2\q)]^-1/4^
_refine_ls_extinction_method SHELXL
_refine_ls_goodness_of_fit_ref 1.037
_refine_ls_hydrogen_treatment mixed
_refine_ls_matrix_type full
_refine_ls_number_parameters 396
_refine_ls_number_reflns 6205
_refine_ls_number_restraints 79
_refine_ls_restrained_S_all 1.035
_refine_ls_R_factor_all 0.0375
_refine_ls_R_factor_gt 0.0335
_refine_ls_shift/su_max 0.001
_refine_ls_shift/su_mean 0.000
_refine_ls_structure_factor_coef Fsqd
_refine_ls_weighting_details 'calc w=1/[\s^2^(Fo^2^)+(0.0583P)^2^+0.2225P] where P=(Fo^2^+2Fc^2^)/3'
_refine_ls_weighting_scheme calc
_refine_ls_wR_factor_gt 0.0935
_refine_ls_wR_factor_ref 0.0980
_reflns_number_gt 5539
_reflns_number_total 6205
_reflns_threshold_expression >2sigma(I)
_cod_data_source_file c4sc00737a2.cif
_cod_data_source_block zk1
_cod_depositor_comments 'Adding full bibliography for 1514341.cif.'
_cod_database_code 1514341

loop_
_symmetry_equiv_pos_as_xyz
'x, y, z'
'-x, -y, -z'

loop_
_atom_site_label
_atom_site_type_symbol
_atom_site_fract_x
_atom_site_fract_y
_atom_site_fract_z
_atom_site_U_iso_or_equiv
_atom_site_adp_type
_atom_site_occupancy
_atom_site_symmetry_multiplicity
_atom_site_calc_flag
_atom_site_refinement_flags
_atom_site_disorder_assembly
_atom_site_disorder_group
S1 S 0.14874(4) 0.57815(3) 0.063257(12) 0.03425(10) Uani 1 1 d . . .
S2 S 0.68937(5) 0.98768(3) 0.094720(12) 0.03199(10) Uani 1 1 d . . .
O1 O -0.03505(18) 0.53447(16) 0.09543(5) 0.0636(4) Uani 1 1 d . . .
O2 O 0.25737(17) 0.45957(11) 0.04206(5) 0.0488(3) Uani 1 1 d . . .
O3 O 0.11774(17) 0.69189(11) 0.02323(4) 0.0486(3) Uani 1 1 d . . .
O4 O 0.58973(17) 1.04419(11) 0.04952(4) 0.0461(3) Uani 1 1 d . . .
O5 O 0.90477(16) 0.95994(12) 0.08174(5) 0.0499(3) Uani 1 1 d . . .
O6 O 0.65619(19) 1.07493(11) 0.13702(4) 0.0502(3) Uani 1 1 d . . .
O7 O 1.02950(18) 0.69191(13) 0.25358(5) 0.0528(3) Uani 1 1 d . . .
C1 C 0.32128(19) 0.64543(14) 0.10342(5) 0.0324(3) Uani 1 1 d . . .
C2 C 0.41904(19) 0.77685(13) 0.08867(5) 0.0317(3) Uani 1 1 d . . .
H2 H 0.3798 0.8348 0.0603 0.038 Uiso 1 1 calc R . .
C3 C 0.57276(19) 0.82010(13) 0.11603(5) 0.0301(2) Uani 1 1 d . . .
C4 C 0.64116(19) 0.73197(13) 0.15898(5) 0.0310(3) Uani 1 1 d . . .
C5 C 0.8087(2) 0.76667(14) 0.18618(5) 0.0358(3) Uani 1 1 d . . .
H5 H 0.8772 0.8530 0.1776 0.043 Uiso 1 1 calc R . .
C6 C 0.8693(2) 0.67219(16) 0.22530(6) 0.0412(3) Uani 1 1 d . . .
C7 C 0.7658(3) 0.54142(17) 0.23937(6) 0.0498(4) Uani 1 1 d . . .
H7 H 0.8099 0.4785 0.2658 0.060 Uiso 1 1 calc R . .
C8 C 0.6030(3) 0.50707(16) 0.21472(6) 0.0473(4) Uani 1 1 d . . .
H8 H 0.5345 0.4214 0.2247 0.057 Uiso 1 1 calc R . .
C9 C 0.5354(2) 0.60089(14) 0.17354(5) 0.0351(3) Uani 1 1 d . . .
C10 C 0.3740(2) 0.56089(14) 0.14580(5) 0.0377(3) Uani 1 1 d . . .
H10 H 0.3029 0.4765 0.1564 0.045 Uiso 1 1 calc R . .
C11 C 1.1430(2) 0.82188(17) 0.24233(6) 0.0447(3) Uani 1 1 d . . .
H11A H 1.0522 0.9023 0.2461 0.054 Uiso 1 1 calc R . .
H11B H 1.2065 0.8297 0.2072 0.054 Uiso 1 1 calc R . .
C12 C 1.3061(2) 0.82037(19) 0.27997(6) 0.0478(4) Uani 1 1 d . . .
H12A H 1.3988 0.7417 0.2749 0.057 Uiso 1 1 calc R . .
H12B H 1.2411 0.8058 0.3149 0.057 Uiso 1 1 calc R . .
C13 C 1.4280(2) 0.95799(19) 0.27307(6) 0.0478(4) Uani 1 1 d . . .
H13A H 1.3342 1.0364 0.2774 0.057 Uiso 1 1 calc R . .
H13B H 1.4940 0.9714 0.2382 0.057 Uiso 1 1 calc R . .
C14 C 1.5917(2) 0.96181(19) 0.31097(6) 0.0491(4) Uani 1 1 d . . .
H14A H 1.5259 0.9478 0.3458 0.059 Uiso 1 1 calc R . .
H14B H 1.6862 0.8838 0.3065 0.059 Uiso 1 1 calc R . .
C15 C 1.7126(2) 1.09982(19) 0.30426(7) 0.0504(4) Uani 1 1 d . . .
H15A H 1.6178 1.1778 0.3085 0.060 Uiso 1 1 calc R . .
H15B H 1.7785 1.1136 0.2694 0.060 Uiso 1 1 calc R . .
C16 C 1.8759(3) 1.10519(19) 0.34201(7) 0.0513(4) Uani 1 1 d . . .
H16A H 1.8101 1.0916 0.3769 0.062 Uiso 1 1 calc R . .
H16B H 1.9708 1.0273 0.3378 0.062 Uiso 1 1 calc R . .
C17 C 1.9966(3) 1.24373(19) 0.33508(7) 0.0523(4) Uani 1 1 d . . .
H17A H 1.9013 1.3214 0.3394 0.063 Uiso 1 1 calc R . .
H17B H 2.0614 1.2573 0.3001 0.063 Uiso 1 1 calc R . .
C18 C 2.1616(3) 1.25144(19) 0.37231(7) 0.0524(4) Uani 1 1 d . . .
H18A H 2.0972 1.2405 0.4074 0.063 Uiso 1 1 calc R . .
H18B H 2.2563 1.1732 0.3686 0.063 Uiso 1 1 calc R . .
C19 C 2.2815(3) 1.3904(2) 0.36338(7) 0.0564(4) Uani 1 1 d . . .
H19A H 2.1858 1.4685 0.3661 0.068 Uiso 1 1 calc R . .
H19B H 2.3483 1.3999 0.3286 0.068 Uiso 1 1 calc R . .
C20 C 2.4435(3) 1.4027(2) 0.40095(7) 0.0572(4) Uani 1 1 d . . .
H20A H 2.3766 1.3937 0.4358 0.069 Uiso 1 1 calc R . .
H20B H 2.5388 1.3243 0.3984 0.069 Uiso 1 1 calc R . .
C21 C 2.5638(3) 1.5412(2) 0.39179(8) 0.0585(4) Uani 1 1 d . . .
H21A H 2.6310 1.5499 0.3570 0.070 Uiso 1 1 calc R . .
H21B H 2.4682 1.6195 0.3941 0.070 Uiso 1 1 calc R . .
C22 C 2.7246(3) 1.5545(2) 0.42923(7) 0.0598(4) Uani 1 1 d . . .
H22A H 2.6572 1.5469 0.4640 0.072 Uiso 1 1 calc R . .
H22B H 2.8193 1.4757 0.4271 0.072 Uiso 1 1 calc R . .
C23 C 2.8458(3) 1.6920(2) 0.41974(8) 0.0621(5) Uani 1 1 d . . .
H23A H 2.7509 1.7707 0.4217 0.074 Uiso 1 1 calc R . .
H23B H 2.9135 1.6994 0.3850 0.074 Uiso 1 1 calc R . .
C24 C 3.0064(3) 1.7061(2) 0.45720(8) 0.0646(5) Uani 1 1 d . . .
H24A H 2.9388 1.6984 0.4919 0.078 Uiso 1 1 calc R . .
H24B H 3.1016 1.6276 0.4552 0.078 Uiso 1 1 calc R . .
C25 C 3.1264(4) 1.8432(3) 0.44777(10) 0.0764(6) Uani 1 1 d . . .
H25A H 3.1940 1.8508 0.4131 0.092 Uiso 1 1 calc R . .
H25B H 3.0311 1.9217 0.4497 0.092 Uiso 1 1 calc R . .
C26 C 3.2858(4) 1.8577(3) 0.48491(12) 0.0971(9) Uani 1 1 d . . .
H26A H 3.2208 1.8499 0.5195 0.146 Uiso 1 1 calc R . .
H26B H 3.3522 1.9487 0.4771 0.146 Uiso 1 1 calc R . .
H26C H 3.3859 1.7839 0.4818 0.146 Uiso 1 1 calc R . .
N1 N -0.34623(19) 0.36324(13) 0.07047(5) 0.0430(3) Uani 1 1 d D . .
H1A H -0.282(3) 0.3318(19) 0.0414(6) 0.065 Uiso 1 1 d D . .
H1B H -0.359(3) 0.2905(17) 0.0959(6) 0.065 Uiso 1 1 d D . .
H1C H -0.467(2) 0.3995(19) 0.0638(7) 0.065 Uiso 1 1 d D . .
H1D H -0.262(3) 0.4298(17) 0.0807(7) 0.065 Uiso 1 1 d D . .
N2 N -0.18855(18) 0.84449(14) -0.02647(5) 0.0422(3) Uani 1 1 d D . .
H2A H -0.144(3) 0.8256(19) 0.0036(5) 0.063 Uiso 1 1 d D . .
H2B H -0.199(3) 0.7658(16) -0.0408(7) 0.063 Uiso 1 1 d D . .
H2C H -0.101(2) 0.9022(17) -0.0464(6) 0.063 Uiso 1 1 d D . .
H2D H -0.308(2) 0.8847(19) -0.0235(7) 0.063 Uiso 1 1 d D . .
O8A O 0.2732(4) 1.2123(3) 0.13655(11) 0.0749(11) Uani 0.661(7) 1 d PDU A 1
H8A H 0.3504 1.1450 0.1421 0.112 Uiso 0.661(7) 1 calc PR A 1
C27A C 0.1058(11) 1.2025(12) 0.1743(5) 0.0694(18) Uani 0.661(7) 1 d PDU A 1
H27A H 0.1542 1.2081 0.2076 0.104 Uiso 0.661(7) 1 calc PR A 1
H27B H 0.0361 1.1135 0.1742 0.104 Uiso 0.661(7) 1 calc PR A 1
H27C H 0.0126 1.2792 0.1670 0.104 Uiso 0.661(7) 1 calc PR A 1
O8B O 0.3204(11) 1.2280(6) 0.1771(4) 0.123(4) Uani 0.339(7) 1 d PDU A 2
H8B H 0.3965 1.1589 0.1770 0.185 Uiso 0.339(7) 1 calc PR A 2
C27B C 0.126(2) 1.190(3) 0.1638(11) 0.097(7) Uani 0.339(7) 1 d PDU A 2
H27D H 0.0245 1.2035 0.1917 0.145 Uiso 0.339(7) 1 calc PR A 2
H27E H 0.1273 1.0926 0.1571 0.145 Uiso 0.339(7) 1 calc PR A 2
H27F H 0.0941 1.2493 0.1335 0.145 Uiso 0.339(7) 1 calc PR A 2

loop_
_atom_site_aniso_label
_atom_site_aniso_U_11
_atom_site_aniso_U_22
_atom_site_aniso_U_33
_atom_site_aniso_U_23
_atom_site_aniso_U_13
_atom_site_aniso_U_12
S1 0.02888(16) 0.03287(17) 0.04364(18) -0.00827(13) -0.01239(12) -0.00478(11)
S2 0.03309(17) 0.02530(15) 0.03824(17) -0.00059(11) -0.00969(12) -0.00579(11)
O1 0.0394(6) 0.0910(10) 0.0635(7) -0.0226(7) -0.0025(5) -0.0284(6)
O2 0.0502(6) 0.0378(5) 0.0651(7) -0.0196(5) -0.0257(5) 0.0053(4)
O3 0.0539(6) 0.0405(5) 0.0555(6) -0.0050(5) -0.0281(5) 0.0026(5)
O4 0.0518(6) 0.0364(5) 0.0505(6) 0.0092(4) -0.0221(5) -0.0081(4)
O5 0.0355(5) 0.0437(6) 0.0669(7) 0.0074(5) -0.0010(5) -0.0061(4)
O6 0.0679(7) 0.0338(5) 0.0505(6) -0.0106(4) -0.0069(5) -0.0093(5)
O7 0.0556(6) 0.0506(6) 0.0551(6) 0.0047(5) -0.0326(5) -0.0082(5)
C1 0.0294(6) 0.0309(6) 0.0387(6) -0.0066(5) -0.0098(5) -0.0052(5)
C2 0.0319(6) 0.0277(6) 0.0367(6) -0.0015(5) -0.0108(5) -0.0034(5)
C3 0.0301(6) 0.0252(6) 0.0356(6) -0.0024(5) -0.0071(5) -0.0043(4)
C4 0.0316(6) 0.0285(6) 0.0337(6) -0.0036(5) -0.0076(5) -0.0024(5)
C5 0.0368(6) 0.0325(6) 0.0392(7) -0.0016(5) -0.0116(5) -0.0051(5)
C6 0.0421(7) 0.0427(7) 0.0411(7) -0.0032(6) -0.0180(6) -0.0026(6)
C7 0.0622(10) 0.0418(8) 0.0460(8) 0.0090(6) -0.0242(7) -0.0052(7)
C8 0.0603(9) 0.0351(7) 0.0466(8) 0.0077(6) -0.0181(7) -0.0129(6)
C9 0.0396(7) 0.0304(6) 0.0359(6) -0.0009(5) -0.0096(5) -0.0058(5)
C10 0.0411(7) 0.0309(6) 0.0417(7) -0.0016(5) -0.0093(5) -0.0097(5)
C11 0.0413(7) 0.0496(8) 0.0459(8) -0.0053(6) -0.0180(6) -0.0039(6)
C12 0.0442(8) 0.0561(9) 0.0466(8) -0.0073(7) -0.0203(6) -0.0016(7)
C13 0.0421(8) 0.0571(9) 0.0472(8) -0.0080(7) -0.0167(6) -0.0030(7)
C14 0.0441(8) 0.0571(9) 0.0488(8) -0.0069(7) -0.0179(6) -0.0056(7)
C15 0.0451(8) 0.0573(9) 0.0510(8) -0.0063(7) -0.0154(7) -0.0056(7)
C16 0.0484(8) 0.0536(9) 0.0547(9) -0.0065(7) -0.0191(7) -0.0055(7)
C17 0.0508(9) 0.0540(9) 0.0545(9) -0.0053(7) -0.0184(7) -0.0069(7)
C18 0.0500(9) 0.0546(9) 0.0552(9) -0.0068(7) -0.0174(7) -0.0074(7)
C19 0.0548(9) 0.0565(10) 0.0602(10) -0.0073(8) -0.0166(8) -0.0107(8)
C20 0.0548(9) 0.0612(10) 0.0579(10) -0.0083(8) -0.0146(8) -0.0129(8)
C21 0.0571(10) 0.0585(10) 0.0626(10) -0.0085(8) -0.0173(8) -0.0109(8)
C22 0.0577(10) 0.0641(11) 0.0596(10) -0.0068(8) -0.0154(8) -0.0158(8)
C23 0.0596(10) 0.0614(11) 0.0670(11) -0.0028(9) -0.0194(9) -0.0140(8)
C24 0.0649(11) 0.0677(12) 0.0636(11) -0.0047(9) -0.0194(9) -0.0164(9)
C25 0.0762(13) 0.0716(13) 0.0848(14) -0.0061(11) -0.0276(11) -0.0222(11)
C26 0.0837(16) 0.108(2) 0.108(2) -0.0250(17) -0.0355(15) -0.0297(15)
N1 0.0376(6) 0.0342(6) 0.0584(8) -0.0060(5) -0.0091(5) -0.0045(5)
N2 0.0339(6) 0.0396(6) 0.0535(7) -0.0034(5) -0.0079(5) -0.0012(5)
O8A 0.0866(19) 0.0594(13) 0.0733(18) 0.0049(11) 0.0079(13) 0.0041(12)
C27A 0.068(3) 0.070(3) 0.068(4) 0.003(2) -0.007(2) -0.011(2)
O8B 0.134(5) 0.053(3) 0.194(10) -0.018(4) -0.068(5) 0.001(3)
C27B 0.091(9) 0.103(11) 0.090(13) 0.023(8) -0.015(7) -0.056(8)

loop_
_atom_type_symbol
_atom_type_description
_atom_type_scat_dispersion_real
_atom_type_scat_dispersion_imag
_atom_type_scat_source
C C 0.0181 0.0091 'International Tables Vol C Tables 4.2.6.8 and 6.1.1.4'
H H 0.0000 0.0000 'International Tables Vol C Tables 4.2.6.8 and 6.1.1.4'
N N 0.0311 0.0180 'International Tables Vol C Tables 4.2.6.8 and 6.1.1.4'
O O 0.0492 0.0322 'International Tables Vol C Tables 4.2.6.8 and 6.1.1.4'
S S 0.3331 0.5567 'International Tables Vol C Tables 4.2.6.8 and 6.1.1.4'

loop_
_geom_angle_atom_site_label_1
_geom_angle_atom_site_label_2
_geom_angle_atom_site_label_3
_geom_angle
O1 S1 O3 114.10(8)
O1 S1 O2 112.78(8)
O3 S1 O2 111.15(7)
O1 S1 C1 107.20(7)
O3 S1 C1 106.23(6)
O2 S1 C1 104.63(6)
O5 S2 O6 112.54(7)
O5 S2 O4 111.39(7)
O6 S2 O4 112.72(7)
O5 S2 C3 106.26(6)
O6 S2 C3 106.96(6)
O4 S2 C3 106.45(6)
C6 O7 C11 117.78(11)
C10 C1 C2 120.52(11)
C10 C1 S1 118.99(10)
C2 C1 S1 120.12(10)
C3 C2 C1 120.07(11)
C3 C2 H2 120.0
C1 C2 H2 120.0
C2 C3 C4 121.50(11)
C2 C3 S2 117.28(9)
C4 C3 S2 121.19(9)
C5 C4 C9 119.30(11)
C5 C4 C3 123.84(12)
C9 C4 C3 116.83(11)
C6 C5 C4 119.62(12)
C6 C5 H5 120.2
C4 C5 H5 120.2
O7 C6 C5 125.21(14)
O7 C6 C7 113.72(12)
C5 C6 C7 121.07(13)
C8 C7 C6 120.46(13)
C8 C7 H7 119.8
C6 C7 H7 119.8
C7 C8 C9 120.61(14)
C7 C8 H8 119.7
C9 C8 H8 119.7
C10 C9 C4 120.53(12)
C10 C9 C8 120.45(12)
C4 C9 C8 118.92(12)
C1 C10 C9 120.42(12)
C1 C10 H10 119.8
C9 C10 H10 119.8
O7 C11 C12 107.60(12)
O7 C11 H11A 110.2
C12 C11 H11A 110.2
O7 C11 H11B 110.2
C12 C11 H11B 110.2
H11A C11 H11B 108.5
C11 C12 C13 111.68(13)
C11 C12 H12A 109.3
C13 C12 H12A 109.3
C11 C12 H12B 109.3
C13 C12 H12B 109.3
H12A C12 H12B 107.9
C12 C13 C14 113.32(14)
C12 C13 H13A 108.9
C14 C13 H13A 108.9
C12 C13 H13B 108.9
C14 C13 H13B 108.9
H13A C13 H13B 107.7
C15 C14 C13 113.28(14)
C15 C14 H14A 108.9
C13 C14 H14A 108.9
C15 C14 H14B 108.9
C13 C14 H14B 108.9
H14A C14 H14B 107.7
C14 C15 C16 113.80(14)
C14 C15 H15A 108.8
C16 C15 H15A 108.8
C14 C15 H15B 108.8
C16 C15 H15B 108.8
H15A C15 H15B 107.7
C17 C16 C15 113.55(14)
C17 C16 H16A 108.9
C15 C16 H16A 108.9
C17 C16 H16B 108.9
C15 C16 H16B 108.9
H16A C16 H16B 107.7
C16 C17 C18 114.52(14)
C16 C17 H17A 108.6
C18 C17 H17A 108.6
C16 C17 H17B 108.6
C18 C17 H17B 108.6
H17A C17 H17B 107.6
C19 C18 C17 112.84(15)
C19 C18 H18A 109.0
C17 C18 H18A 109.0
C19 C18 H18B 109.0
C17 C18 H18B 109.0
H18A C18 H18B 107.8
C18 C19 C20 113.97(15)
C18 C19 H19A 108.8
C20 C19 H19A 108.8
C18 C19 H19B 108.8
C20 C19 H19B 108.8
H19A C19 H19B 107.7
C21 C20 C19 113.87(16)
C21 C20 H20A 108.8
C19 C20 H20A 108.8
C21 C20 H20B 108.8
C19 C20 H20B 108.8
H20A C20 H20B 107.7
C22 C21 C20 114.18(16)
C22 C21 H21A 108.7
C20 C21 H21A 108.7
C22 C21 H21B 108.7
C20 C21 H21B 108.7
H21A C21 H21B 107.6
C23 C22 C21 114.14(17)
C23 C22 H22A 108.7
C21 C22 H22A 108.7
C23 C22 H22B 108.7
C21 C22 H22B 108.7
H22A C22 H22B 107.6
C22 C23 C24 114.39(17)
C22 C23 H23A 108.7
C24 C23 H23A 108.7
C22 C23 H23B 108.7
C24 C23 H23B 108.7
H23A C23 H23B 107.6
C25 C24 C23 114.30(18)
C25 C24 H24A 108.7
C23 C24 H24A 108.7
C25 C24 H24B 108.7
C23 C24 H24B 108.7
H24A C24 H24B 107.6
C26 C25 C24 114.4(2)
C26 C25 H25A 108.6
C24 C25 H25A 108.6
C26 C25 H25B 108.6
C24 C25 H25B 108.6
H25A C25 H25B 107.6
C25 C26 H26A 109.5
C25 C26 H26B 109.5
H26A C26 H26B 109.5
C25 C26 H26C 109.5
H26A C26 H26C 109.5
H26B C26 H26C 109.5
H1A N1 H1B 109.4(13)
H1A N1 H1C 109.7(13)
H1B N1 H1C 111.5(13)
H1A N1 H1D 107.3(13)
H1B N1 H1D 107.3(13)
H1C N1 H1D 111.6(13)
H2A N2 H2B 109.7(14)
H2A N2 H2C 109.7(13)
H2B N2 H2C 108.8(13)
H2A N2 H2D 110.1(13)
H2B N2 H2D 109.1(13)
H2C N2 H2D 109.5(13)
C27A O8A H8A 109.5
O8A C27A H27A 109.5
O8A C27A H27B 109.5
H27A C27A H27B 109.5
O8A C27A H27C 109.5
H27A C27A H27C 109.5
H27B C27A H27C 109.5
C27B O8B H8B 109.5
O8B C27B H27D 109.5
O8B C27B H27E 109.5
H27D C27B H27E 109.5
O8B C27B H27F 109.5
H27D C27B H27F 109.5
H27E C27B H27F 109.5

loop_
_geom_bond_atom_site_label_1
_geom_bond_atom_site_label_2
_geom_bond_distance
S1 O1 1.4392(12)
S1 O3 1.4484(11)
S1 O2 1.4574(11)
S1 C1 1.7741(12)
S2 O5 1.4472(11)
S2 O6 1.4504(11)
S2 O4 1.4543(10)
S2 C3 1.7767(12)
O7 C6 1.3611(17)
O7 C11 1.4294(19)
C1 C10 1.3679(19)
C1 C2 1.4023(18)
C2 C3 1.3737(17)
C2 H2 0.9300
C3 C4 1.4321(17)
C4 C5 1.4174(18)
C4 C9 1.4224(18)
C5 C6 1.3722(19)
C5 H5 0.9300
C6 C7 1.411(2)
C7 C8 1.352(2)
C7 H7 0.9300
C8 C9 1.4240(19)
C8 H8 0.9300
C9 C10 1.4089(18)
C10 H10 0.9300
C11 C12 1.5157(18)
C11 H11A 0.9700
C11 H11B 0.9700
C12 C13 1.516(2)
C12 H12A 0.9700
C12 H12B 0.9700
C13 C14 1.5272(19)
C13 H13A 0.9700
C13 H13B 0.9700
C14 C15 1.516(2)
C14 H14A 0.9700
C14 H14B 0.9700
C15 C16 1.524(2)
C15 H15A 0.9700
C15 H15B 0.9700
C16 C17 1.519(2)
C16 H16A 0.9700
C16 H16B 0.9700
C17 C18 1.525(2)
C17 H17A 0.9700
C17 H17B 0.9700
C18 C19 1.520(2)
C18 H18A 0.9700
C18 H18B 0.9700
C19 C20 1.522(2)
C19 H19A 0.9700
C19 H19B 0.9700
C20 C21 1.518(3)
C20 H20A 0.9700
C20 H20B 0.9700
C21 C22 1.516(2)
C21 H21A 0.9700
C21 H21B 0.9700
C22 C23 1.513(3)
C22 H22A 0.9700
C22 H22B 0.9700
C23 C24 1.516(2)
C23 H23A 0.9700
C23 H23B 0.9700
C24 C25 1.506(3)
C24 H24A 0.9700
C24 H24B 0.9700
C25 C26 1.504(3)
C25 H25A 0.9700
C25 H25B 0.9700
C26 H26A 0.9600
C26 H26B 0.9600
C26 H26C 0.9600
N1 H1A 0.912(13)
N1 H1B 0.905(13)
N1 H1C 0.886(13)
N1 H1D 0.916(13)
N2 H2A 0.866(13)
N2 H2B 0.875(13)
N2 H2C 0.888(13)
N2 H2D 0.868(13)
O8A C27A 1.403(10)
O8A H8A 0.8200
C27A H27A 0.9600
C27A H27B 0.9600
C27A H27C 0.9600
O8B C27B 1.404(16)
O8B H8B 0.8200
C27B H27D 0.9600
C27B H27E 0.9600
C27B H27F 0.9600

loop_
_geom_hbond_atom_site_label_D
_geom_hbond_atom_site_label_H
_geom_hbond_atom_site_label_A
_geom_hbond_distance_DH
_geom_hbond_distance_HA
_geom_hbond_distance_DA
_geom_hbond_angle_DHA
_geom_hbond_site_symmetry_A
N1 H1A O3 0.912(13) 1.954(13) 2.8499(19) 166.9(17) 2_565
N1 H1B O6 0.905(13) 2.211(14) 3.0803(17) 161.0(16) 1_445
N1 H1B O8A 0.905(13) 2.617(17) 3.155(3) 118.9(13) 1_445
N1 H1C O2 0.886(13) 1.998(13) 2.8776(16) 171.8(17) 1_455
N1 H1D O1 0.916(13) 1.878(13) 2.7727(16) 165.0(17) .
N2 H2A O3 0.866(13) 2.188(16) 2.7995(16) 127.3(15) .
N2 H2A O5 0.866(13) 2.564(16) 3.2516(18) 137.0(15) 1_455
N2 H2B O2 0.875(13) 2.172(14) 2.9908(16) 155.5(17) 2_565
N2 H2B O8A 0.875(13) 2.582(18) 3.087(3) 117.6(14) 2_575
N2 H2C O5 0.888(13) 1.936(13) 2.8185(17) 172.4(17) 2_675
N2 H2D O4 0.868(13) 2.103(14) 2.9112(16) 154.6(16) 2_575
N2 H2D O4 0.868(13) 2.599(17) 3.1426(18) 121.7(14) 1_455
O8A H8A O6 0.82 2.10 2.815(3) 146 .
O8B H8B O6 0.82 2.11 2.809(8) 143 .

loop_
_geom_torsion_atom_site_label_1
_geom_torsion_atom_site_label_2
_geom_torsion_atom_site_label_3
_geom_torsion_atom_site_label_4
_geom_torsion
O1 S1 C1 C10 55.82(13)
O3 S1 C1 C10 178.18(11)
O2 S1 C1 C10 -64.16(13)
O1 S1 C1 C2 -131.18(12)
O3 S1 C1 C2 -8.82(13)
O2 S1 C1 C2 108.84(11)
C10 C1 C2 C3 1.7(2)
S1 C1 C2 C3 -171.22(10)
C1 C2 C3 C4 1.77(19)
C1 C2 C3 S2 179.79(10)
O5 S2 C3 C2 -119.51(11)
O6 S2 C3 C2 120.06(11)
O4 S2 C3 C2 -0.67(12)
O5 S2 C3 C4 58.52(12)
O6 S2 C3 C4 -61.91(12)
O4 S2 C3 C4 177.36(10)
C2 C3 C4 C5 175.25(13)
S2 C3 C4 C5 -2.70(18)
C2 C3 C4 C9 -3.10(18)
S2 C3 C4 C9 178.95(10)
C9 C4 C5 C6 1.5(2)
C3 C4 C5 C6 -176.84(13)
C11 O7 C6 C5 0.8(2)
C11 O7 C6 C7 -179.61(14)
C4 C5 C6 O7 178.75(14)
C4 C5 C6 C7 -0.8(2)
O7 C6 C7 C8 179.86(16)
C5 C6 C7 C8 -0.6(3)
C6 C7 C8 C9 1.2(3)
C5 C4 C9 C10 -177.28(12)
C3 C4 C9 C10 1.14(19)
C5 C4 C9 C8 -0.9(2)
C3 C4 C9 C8 177.56(13)
C7 C8 C9 C10 175.97(16)
C7 C8 C9 C4 -0.5(2)
C2 C1 C10 C9 -3.6(2)
S1 C1 C10 C9 169.34(11)
C4 C9 C10 C1 2.2(2)
C8 C9 C10 C1 -174.19(14)
C6 O7 C11 C12 177.93(13)
O7 C11 C12 C13 -176.88(13)
C11 C12 C13 C14 178.97(14)
C12 C13 C14 C15 -179.63(14)
C13 C14 C15 C16 179.77(14)
C14 C15 C16 C17 179.97(15)
C15 C16 C17 C18 -179.79(15)
C16 C17 C18 C19 178.83(15)
C17 C18 C19 C20 178.44(16)
C18 C19 C20 C21 179.71(16)
C19 C20 C21 C22 179.70(17)
C20 C21 C22 C23 179.41(17)
C21 C22 C23 C24 179.78(18)
C22 C23 C24 C25 -179.82(19)
C23 C24 C25 C26 179.9(2)
